data_4101577
loop_
_publ_author_name
'Denmark, Scott E'
'Montgomery, Justin I'
'Kramps, Laurenz A'

_publ_contact_author
; 
Scott E. Denmark 
University of Illinois 
Department of Chemistry, Box 18-5 
600 South Mathews Avenue 
Urbana, Illinois  61801 
USA 
;
_publ_section_title
;
 Synthesis, X-ray crystallography, and computational analysis of
 1-azafenestranes.
;
_journal_issue 35
_journal_name_full 'Journal of the American Chemical Society'
_journal_page_first 11620
_journal_page_last 11630
_journal_paper_doi 10.1021/ja0632759
_journal_volume 128
_journal_year 2006
_chemical_formula_moiety 'C11 H17 B F3 N'
_chemical_formula_sum 'C11 H17 B F3 N'
_chemical_formula_weight 231.07
_chemical_name_systematic
; 
? 
;
_space_group_IT_number 14
_symmetry_cell_setting monoclinic
_symmetry_space_group_name_Hall '-P 2yn'
_symmetry_space_group_name_H-M 'P 1 21/n 1'
_atom_sites_solution_hydrogens geom
_atom_sites_solution_primary direct
_atom_sites_solution_secondary difmap
_audit_creation_method SHELXL-97
_audit_update_record
; 
2004-11-12   text and data added, srw 
;
_cell_angle_alpha 90.00
_cell_angle_beta 91.932(8)
_cell_angle_gamma 90.00
_cell_formula_units_Z 4
_cell_length_a 6.257(3)
_cell_length_b 14.424(6)
_cell_length_c 12.596(5)
_cell_measurement_reflns_used 529
_cell_measurement_temperature 193(2)
_cell_measurement_theta_max 17.2
_cell_measurement_theta_min 2.8
_cell_volume 1136.2(9)
_computing_cell_refinement 'SAINT V6.22 (Bruker, 2001)'
_computing_data_collection 'SMART V5.625 (Bruker, 2001)'
_computing_data_reduction 'SAINT V6.22 (Bruker, 2001)'
_computing_molecular_graphics 'SHELXTL V6.12 (Bruker, 2001)'
_computing_publication_material 'CIFTAB (Sheldrick, 2001)'
_computing_structure_refinement 'SHELXTL V6.12 (Bruker, 2001)'
_computing_structure_solution 'SHELXTL V6.12 (Bruker, 2001)'
_diffrn_ambient_temperature 193(2)
_diffrn_measured_fraction_theta_full 0.992
_diffrn_measured_fraction_theta_max 0.992
_diffrn_measurement_device 'Siemens Platform/CCD'
_diffrn_measurement_method 'profile data from \w scans'
_diffrn_radiation_monochromator graphite
_diffrn_radiation_source 'normal-focus sealed tube'
_diffrn_radiation_type MoK\a
_diffrn_radiation_wavelength 0.71073
_diffrn_radiation_wavelength_id g16dta
_diffrn_reflns_av_R_equivalents 0.1832
_diffrn_reflns_av_sigmaI/netI 0.1907
_diffrn_reflns_limit_h_max 7
_diffrn_reflns_limit_h_min -7
_diffrn_reflns_limit_k_max 17
_diffrn_reflns_limit_k_min -17
_diffrn_reflns_limit_l_max 15
_diffrn_reflns_limit_l_min -15
_diffrn_reflns_number 12439
_diffrn_reflns_theta_full 25.30
_diffrn_reflns_theta_max 25.30
_diffrn_reflns_theta_min 2.15
_diffrn_standards_decay_% 6.8
_diffrn_standards_interval_time 305
_diffrn_standards_number 66
_exptl_absorpt_coefficient_mu 0.112
_exptl_absorpt_correction_T_max 0.9954
_exptl_absorpt_correction_T_min 0.9459
_exptl_absorpt_correction_type integration
_exptl_absorpt_process_details '(Bruker, 2001)'
_exptl_crystal_colour colorless
_exptl_crystal_density_diffrn 1.351
_exptl_crystal_description platy
_exptl_crystal_F_000 488
_exptl_crystal_id g16dta
_exptl_crystal_preparation
; 
The data crystal was mounted using oil (Parantone-N, Exxon) to a 
0.3 mm cryo-loop (Hampton Research) with the (0 -1 0) scattering planes 
roughly normal to the spindle axis. 
;
_exptl_crystal_size_max 0.60
_exptl_crystal_size_mid 0.20
_exptl_crystal_size_min 0.04
_refine_diff_density_max 0.322
_refine_diff_density_min -0.233
_refine_diff_density_rms 0.056
_refine_ls_extinction_method none
_refine_ls_goodness_of_fit_ref 0.907
_refine_ls_hydrogen_treatment noref
_refine_ls_matrix_type full
_refine_ls_number_parameters 290
_refine_ls_number_reflns 2055
_refine_ls_number_restraints 713
_refine_ls_restrained_S_all 0.891
_refine_ls_R_factor_all 0.2269
_refine_ls_R_factor_gt 0.0728
_refine_ls_shift/su_max 0.000
_refine_ls_shift/su_mean 0.000
_refine_ls_structure_factor_coef Fsqd
_refine_ls_weighting_details 'calc w=1/[\s^2^(Fo^2^)+(0.1100P)^2^+0.0000P] where P=(Fo^2^+2Fc^2^)/3'
_refine_ls_weighting_scheme calc
_refine_ls_wR_factor_gt 0.1795
_refine_ls_wR_factor_ref 0.2237
_reflns_number_gt 676
_reflns_number_total 2055
_reflns_threshold_expression >2sigma(I)
_cod_data_source_file ja0632759rom20060510_021631.cif
_cod_data_source_block g16dta
_cod_depositor_comments
;
The following automatic conversions were performed:
'_symmetry_cell_setting' value 'Monoclinic' changed to 'monoclinic'
according to '/home/saulius/struct/CIF-dictionaries/cif_core.dic'
dictionary named 'cif_core.dic' version 2.4.1 from 2010-06-29.

Automatic conversion script
Id: cif_fix_enum 1527 2010-12-29 10:47:43Z saulius 
;
_cod_original_sg_symbol_Hall '-P 2yn '
_cod_original_sg_symbol_H-M 'P 21/n '
_cod_database_code 4101577

loop_
_symmetry_equiv_pos_as_xyz
'x, y, z'
'-x+1/2, y+1/2, -z+1/2'
'-x, -y, -z'
'x-1/2, -y-1/2, z-1/2'

loop_
_atom_site_label
_atom_site_type_symbol
_atom_site_fract_x
_atom_site_fract_y
_atom_site_fract_z
_atom_site_U_iso_or_equiv
_atom_site_adp_type
_atom_site_occupancy
_atom_site_symmetry_multiplicity
_atom_site_calc_flag
_atom_site_refinement_flags
_atom_site_disorder_assembly
_atom_site_disorder_group
F1 F -0.1368(11) 0.5413(5) 0.1438(6) 0.052(2) Uani 0.501(3) 1 d PDU A 1
F2 F -0.1112(13) 0.5597(6) 0.3234(5) 0.072(3) Uani 0.501(3) 1 d PDU A 1
F3 F 0.0950(12) 0.6495(3) 0.2167(7) 0.073(3) Uani 0.501(3) 1 d PDU A 1
B1 B -0.0010(12) 0.5632(4) 0.2308(6) 0.053(2) Uani 0.501(3) 1 d PDU A 1
N1 N 0.1866(9) 0.4881(3) 0.2366(6) 0.042(2) Uani 0.501(3) 1 d PDU A 1
C1 C 0.1458(10) 0.3841(3) 0.2594(6) 0.0343(19) Uani 0.501(3) 1 d PDU A 1
C2 C 0.3450(15) 0.5187(5) 0.3231(6) 0.056(3) Uani 0.501(3) 1 d PDU A 1
H2A H 0.3186 0.5835 0.3449 0.068 Uiso 0.501(3) 1 calc PR A 1
H2B H 0.4941 0.5130 0.2999 0.068 Uiso 0.501(3) 1 calc PR A 1
C3 C 0.2998(16) 0.4508(4) 0.4126(6) 0.063(3) Uani 0.501(3) 1 d PDU A 1
H3A H 0.1840 0.4755 0.4562 0.076 Uiso 0.501(3) 1 calc PR A 1
H3B H 0.4295 0.4433 0.4590 0.076 Uiso 0.501(3) 1 calc PR A 1
C4 C 0.2334(11) 0.3570(4) 0.3658(5) 0.052(2) Uani 0.501(3) 1 d PDU A 1
H4A H 0.3627 0.3172 0.3579 0.062 Uiso 0.501(3) 1 calc PR A 1
C5 C 0.0610(14) 0.3025(7) 0.4206(6) 0.072(3) Uani 0.501(3) 1 d PDU A 1
H5A H -0.0216 0.3426 0.4680 0.087 Uiso 0.501(3) 1 calc PR A 1
H5B H 0.1227 0.2501 0.4621 0.087 Uiso 0.501(3) 1 calc PR A 1
C6 C -0.0782(15) 0.2680(6) 0.3259(6) 0.085(3) Uani 0.501(3) 1 d PDU A 1
H6A H -0.2249 0.2548 0.3487 0.102 Uiso 0.501(3) 1 calc PR A 1
H6B H -0.0174 0.2103 0.2968 0.102 Uiso 0.501(3) 1 calc PR A 1
C7 C -0.0827(10) 0.3445(5) 0.2411(5) 0.051(2) Uani 0.501(3) 1 d PDU A 1
H7A H -0.1942 0.3922 0.2554 0.061 Uiso 0.501(3) 1 calc PR A 1
C8 C -0.0938(11) 0.3133(8) 0.1250(6) 0.083(3) Uani 0.501(3) 1 d PDU A 1
H8A H -0.1806 0.2561 0.1177 0.100 Uiso 0.501(3) 1 calc PR A 1
H8B H -0.1623 0.3621 0.0802 0.100 Uiso 0.501(3) 1 calc PR A 1
C9 C 0.1320(12) 0.2951(7) 0.0889(7) 0.069(3) Uani 0.501(3) 1 d PDU A 1
H9A H 0.1722 0.2295 0.1006 0.083 Uiso 0.501(3) 1 calc PR A 1
H9B H 0.1439 0.3098 0.0125 0.083 Uiso 0.501(3) 1 calc PR A 1
C10 C 0.2735(13) 0.3586(5) 0.1564(6) 0.045(2) Uani 0.501(3) 1 d PDU A 1
H10A H 0.4154 0.3298 0.1746 0.054 Uiso 0.501(3) 1 calc PR A 1
C11 C 0.2929(17) 0.4594(6) 0.1318(7) 0.054(3) Uani 0.501(3) 1 d PDU A 1
H11A H 0.2092 0.4782 0.0672 0.065 Uiso 0.501(3) 1 calc PR A 1
H11B H 0.4430 0.4805 0.1279 0.065 Uiso 0.501(3) 1 calc PR A 1
F4 F -0.1597(11) 0.5211(6) 0.1577(6) 0.056(2) Uani 0.499(3) 1 d PDU A 2
F5 F -0.0509(14) 0.5669(6) 0.3244(5) 0.064(2) Uani 0.499(3) 1 d PDU A 2
F6 F 0.0780(13) 0.6420(4) 0.1798(7) 0.059(2) Uani 0.499(3) 1 d PDU A 2
B2 B 0.0081(12) 0.5577(5) 0.2209(7) 0.051(2) Uani 0.499(3) 1 d PDU A 2
N2 N 0.2056(9) 0.4874(3) 0.2164(7) 0.042(2) Uani 0.499(3) 1 d PDU A 2
C12 C 0.1902(11) 0.3832(4) 0.2449(7) 0.041(2) Uani 0.499(3) 1 d PDU A 2
C13 C 0.2834(17) 0.4931(5) 0.1036(7) 0.061(3) Uani 0.499(3) 1 d PDU A 2
H13A H 0.3948 0.5414 0.0971 0.073 Uiso 0.499(3) 1 calc PR A 2
H13B H 0.1641 0.5062 0.0521 0.073 Uiso 0.499(3) 1 calc PR A 2
C14 C 0.3747(14) 0.3964(4) 0.0873(7) 0.062(3) Uani 0.499(3) 1 d PDU A 2
H14A H 0.5278 0.3954 0.1098 0.075 Uiso 0.499(3) 1 calc PR A 2
H14B H 0.3629 0.3796 0.0111 0.075 Uiso 0.499(3) 1 calc PR A 2
C15 C 0.2508(11) 0.3266(5) 0.1528(6) 0.045(2) Uani 0.499(3) 1 d PDU A 2
H15A H 0.3453 0.2740 0.1761 0.055 Uiso 0.499(3) 1 calc PR A 2
C16 C 0.0368(13) 0.2906(8) 0.1076(6) 0.061(3) Uani 0.499(3) 1 d PDU A 2
H16A H 0.0548 0.2343 0.0638 0.073 Uiso 0.499(3) 1 calc PR A 2
H16B H -0.0409 0.3385 0.0652 0.073 Uiso 0.499(3) 1 calc PR A 2
C17 C -0.0749(13) 0.2690(6) 0.2118(6) 0.063(3) Uani 0.499(3) 1 d PDU A 2
H17A H -0.2312 0.2634 0.1985 0.076 Uiso 0.499(3) 1 calc PR A 2
H17B H -0.0208 0.2099 0.2423 0.076 Uiso 0.499(3) 1 calc PR A 2
C18 C -0.0253(11) 0.3494(5) 0.2886(5) 0.058(2) Uani 0.499(3) 1 d PDU A 2
H18A H -0.1369 0.3989 0.2813 0.070 Uiso 0.499(3) 1 calc PR A 2
C19 C 0.0290(16) 0.3293(8) 0.4058(6) 0.082(3) Uani 0.499(3) 1 d PDU A 2
H19A H -0.0979 0.3402 0.4490 0.098 Uiso 0.499(3) 1 calc PR A 2
H19B H 0.0736 0.2638 0.4148 0.098 Uiso 0.499(3) 1 calc PR A 2
C20 C 0.2110(14) 0.3940(7) 0.4416(6) 0.083(3) Uani 0.499(3) 1 d PDU A 2
H20A H 0.1548 0.4548 0.4639 0.099 Uiso 0.499(3) 1 calc PR A 2
H20B H 0.2958 0.3666 0.5015 0.099 Uiso 0.499(3) 1 calc PR A 2
C21 C 0.3456(13) 0.4040(6) 0.3442(6) 0.061(2) Uani 0.499(3) 1 d PDU A 2
H21A H 0.4749 0.3632 0.3467 0.073 Uiso 0.499(3) 1 calc PR A 2
C22 C 0.3898(16) 0.4982(6) 0.3009(8) 0.053(3) Uani 0.499(3) 1 d PDU A 2
H22A H 0.5326 0.5038 0.2701 0.064 Uiso 0.499(3) 1 calc PR A 2
H22B H 0.3660 0.5487 0.3524 0.064 Uiso 0.499(3) 1 calc PR A 2

loop_
_atom_site_aniso_label
_atom_site_aniso_U_11
_atom_site_aniso_U_22
_atom_site_aniso_U_33
_atom_site_aniso_U_23
_atom_site_aniso_U_13
_atom_site_aniso_U_12
F1 0.064(4) 0.018(3) 0.074(4) 0.018(3) -0.010(4) 0.004(3)
F2 0.059(5) 0.075(5) 0.084(5) -0.009(4) 0.013(4) 0.035(4)
F3 0.065(5) 0.033(3) 0.120(7) -0.013(4) -0.011(4) -0.006(3)
B1 0.053(5) 0.029(4) 0.078(5) -0.001(5) -0.002(4) 0.009(4)
N1 0.029(4) 0.038(3) 0.058(4) -0.013(3) 0.005(3) 0.005(3)
C1 0.028(4) 0.034(4) 0.042(4) 0.001(3) 0.018(3) 0.016(3)
C2 0.047(5) 0.049(5) 0.072(5) -0.019(4) -0.003(5) 0.017(4)
C3 0.053(6) 0.061(5) 0.074(5) -0.009(4) -0.012(5) -0.001(5)
C4 0.053(5) 0.057(5) 0.047(4) -0.005(4) 0.007(4) -0.002(4)
C5 0.094(7) 0.063(6) 0.061(5) 0.024(5) 0.013(5) -0.004(5)
C6 0.075(6) 0.071(6) 0.109(6) 0.034(5) 0.001(5) -0.018(5)
C7 0.040(5) 0.045(5) 0.069(5) 0.008(4) -0.002(4) 0.001(4)
C8 0.074(6) 0.089(7) 0.085(6) -0.017(6) -0.014(6) -0.002(6)
C9 0.082(7) 0.063(6) 0.063(6) -0.003(5) 0.003(5) -0.003(6)
C10 0.056(5) 0.028(4) 0.052(5) -0.001(4) 0.022(4) 0.013(4)
C11 0.052(6) 0.050(5) 0.063(5) 0.016(4) 0.023(5) 0.006(5)
F4 0.049(4) 0.041(5) 0.077(5) 0.016(4) -0.008(3) -0.003(3)
F5 0.062(5) 0.064(5) 0.068(4) -0.009(4) 0.017(4) 0.020(4)
F6 0.076(5) 0.034(4) 0.065(5) -0.002(3) -0.011(4) -0.006(3)
B2 0.049(5) 0.032(4) 0.070(5) 0.000(5) 0.003(4) 0.003(4)
N2 0.040(4) 0.037(4) 0.049(4) -0.006(3) 0.007(3) 0.004(3)
C12 0.034(5) 0.038(4) 0.053(4) 0.006(4) 0.008(4) 0.010(3)
C13 0.072(6) 0.058(5) 0.053(5) 0.016(5) 0.019(5) 0.013(6)
C14 0.074(6) 0.061(5) 0.054(5) 0.005(5) 0.017(5) 0.004(5)
C15 0.051(5) 0.025(4) 0.060(5) -0.007(4) -0.001(4) -0.004(4)
C16 0.042(6) 0.050(6) 0.089(6) -0.013(5) -0.004(5) 0.006(5)
C17 0.040(5) 0.053(5) 0.096(6) 0.026(5) -0.008(5) -0.003(4)
C18 0.050(5) 0.043(5) 0.083(5) 0.026(4) 0.014(4) 0.021(4)
C19 0.113(7) 0.061(7) 0.073(5) 0.011(5) 0.027(5) 0.001(5)
C20 0.091(7) 0.091(7) 0.066(5) 0.011(5) 0.012(5) 0.024(5)
C21 0.059(5) 0.066(5) 0.058(5) -0.003(4) 0.001(4) 0.022(4)
C22 0.042(5) 0.040(5) 0.077(5) -0.027(4) 0.002(4) 0.016(4)

loop_
_atom_type_symbol
_atom_type_description
_atom_type_scat_dispersion_real
_atom_type_scat_dispersion_imag
_atom_type_scat_source
C C 0.0033 0.0016 'International Tables Vol C Tables 4.2.6.8 and 6.1.1.4'
H H 0.0000 0.0000 'International Tables Vol C Tables 4.2.6.8 and 6.1.1.4'
B B 0.0013 0.0007 'International Tables Vol C Tables 4.2.6.8 and 6.1.1.4'
N N 0.0061 0.0033 'International Tables Vol C Tables 4.2.6.8 and 6.1.1.4'
F F 0.0171 0.0103 'International Tables Vol C Tables 4.2.6.8 and 6.1.1.4'

loop_
_exptl_crystal_face_index_h
_exptl_crystal_face_index_k
_exptl_crystal_face_index_l
_exptl_crystal_face_perp_dist
0.00 1.00 0.00 0.1000
0.00 -1.00 0.00 0.1000
1.00 0.00 0.00 0.3000
-1.00 0.00 0.00 0.3000
1.00 -2.00 0.00 0.2200
0.00 0.00 -1.00 0.0200
0.00 0.00 1.00 0.0200

loop_
_geom_angle_atom_site_label_1
_geom_angle_atom_site_label_2
_geom_angle_atom_site_label_3
_geom_angle
_geom_angle_publ_flag
F2 B1 F3 111.8(6) ?
F2 B1 F1 110.3(6) ?
F3 B1 F1 110.7(6) ?
F2 B1 N1 109.0(5) ?
F3 B1 N1 107.0(5) ?
F1 B1 N1 107.9(5) ?
C2 N1 C1 104.9(5) ?
C2 N1 C11 113.6(5) ?
C1 N1 C11 88.7(5) ?
C2 N1 B1 107.3(5) ?
C1 N1 B1 122.7(5) ?
C11 N1 B1 118.5(5) ?
C4 C1 N1 111.3(6) y
C4 C1 C7 110.4(5) y
N1 C1 C7 119.1(5) y
C4 C1 C10 119.7(5) y
N1 C1 C10 89.0(5) y
C7 C1 C10 106.3(6) y
N1 C2 C3 102.2(6) ?
N1 C2 H2A 111.3 ?
C3 C2 H2A 111.3 ?
N1 C2 H2B 111.3 ?
C3 C2 H2B 111.3 ?
H2A C2 H2B 109.2 ?
C2 C3 C4 109.8(6) ?
C2 C3 H3A 109.7 ?
C4 C3 H3A 109.7 ?
C2 C3 H3B 109.7 ?
C4 C3 H3B 109.7 ?
H3A C3 H3B 108.2 ?
C1 C4 C5 107.5(5) ?
C1 C4 C3 101.7(5) ?
C5 C4 C3 118.1(6) ?
C1 C4 H4A 109.7 ?
C5 C4 H4A 109.7 ?
C3 C4 H4A 109.7 ?
C4 C5 C6 102.0(5) ?
C4 C5 H5A 111.4 ?
C6 C5 H5A 111.4 ?
C4 C5 H5B 111.4 ?
C6 C5 H5B 111.4 ?
H5A C5 H5B 109.2 ?
C5 C6 C7 107.7(6) ?
C5 C6 H6A 110.2 ?
C7 C6 H6A 110.2 ?
C5 C6 H6B 110.2 ?
C7 C6 H6B 110.2 ?
H6A C6 H6B 108.5 ?
C8 C7 C6 117.0(6) ?
C8 C7 C1 105.2(5) ?
C6 C7 C1 99.6(5) ?
C8 C7 H7A 111.4 ?
C6 C7 H7A 111.4 ?
C1 C7 H7A 111.4 ?
C9 C8 C7 108.9(6) ?
C9 C8 H8A 109.9 ?
C7 C8 H8A 109.9 ?
C9 C8 H8B 109.9 ?
C7 C8 H8B 109.9 ?
H8A C8 H8B 108.3 ?
C10 C9 C8 105.0(6) ?
C10 C9 H9A 110.7 ?
C8 C9 H9A 110.7 ?
C10 C9 H9B 110.7 ?
C8 C9 H9B 110.7 ?
H9A C9 H9B 108.8 ?
C11 C10 C9 121.5(7) ?
C11 C10 C1 89.5(5) ?
C9 C10 C1 107.3(6) ?
C11 C10 H10A 112.0 ?
C9 C10 H10A 112.0 ?
C1 C10 H10A 112.0 ?
C10 C11 N1 92.5(5) ?
C10 C11 H11A 113.2 ?
N1 C11 H11A 113.2 ?
C10 C11 H11B 113.2 ?
N1 C11 H11B 113.2 ?
H11A C11 H11B 110.6 ?
F5 B2 F6 111.4(6) ?
F5 B2 F4 110.8(6) ?
F6 B2 F4 110.8(6) ?
F5 B2 N2 109.1(5) ?
F6 B2 N2 106.6(5) ?
F4 B2 N2 107.9(5) ?
C13 N2 C12 107.1(6) ?
C13 N2 C22 112.5(5) ?
C12 N2 C22 89.3(5) ?
C13 N2 B2 105.7(5) ?
C12 N2 B2 123.5(5) ?
C22 N2 B2 118.0(6) ?
C15 C12 N2 109.5(6) y
C15 C12 C18 110.8(5) y
N2 C12 C18 116.6(5) y
C15 C12 C21 123.8(5) y
N2 C12 C21 87.6(5) y
C18 C12 C21 107.2(6) y
N2 C13 C14 102.1(5) ?
N2 C13 H13A 111.3 ?
C14 C13 H13A 111.3 ?
N2 C13 H13B 111.3 ?
C14 C13 H13B 111.3 ?
H13A C13 H13B 109.2 ?
C13 C14 C15 109.3(6) ?
C13 C14 H14A 109.8 ?
C15 C14 H14A 109.8 ?
C13 C14 H14B 109.8 ?
C15 C14 H14B 109.8 ?
H14A C14 H14B 108.3 ?
C12 C15 C16 103.6(5) ?
C12 C15 C14 102.0(5) ?
C16 C15 C14 118.5(6) ?
C12 C15 H15A 110.7 ?
C16 C15 H15A 110.7 ?
C14 C15 H15A 110.7 ?
C15 C16 C17 99.7(5) ?
C15 C16 H16A 111.8 ?
C17 C16 H16A 111.8 ?
C15 C16 H16B 111.8 ?
C17 C16 H16B 111.8 ?
H16A C16 H16B 109.6 ?
C18 C17 C16 107.3(6) ?
C18 C17 H17A 110.3 ?
C16 C17 H17A 110.3 ?
C18 C17 H17B 110.3 ?
C16 C17 H17B 110.3 ?
H17A C17 H17B 108.5 ?
C19 C18 C17 119.9(6) ?
C19 C18 C12 103.5(6) ?
C17 C18 C12 100.0(5) ?
C19 C18 H18A 110.8 ?
C17 C18 H18A 110.8 ?
C12 C18 H18A 110.8 ?
C20 C19 C18 107.9(6) ?
C20 C19 H19A 110.1 ?
C18 C19 H19A 110.1 ?
C20 C19 H19B 110.1 ?
C18 C19 H19B 110.1 ?
H19A C19 H19B 108.4 ?
C21 C20 C19 104.3(6) ?
C21 C20 H20A 110.9 ?
C19 C20 H20A 110.9 ?
C21 C20 H20B 110.9 ?
C19 C20 H20B 110.9 ?
H20A C20 H20B 108.9 ?
C22 C21 C20 119.7(7) ?
C22 C21 C12 90.0(5) ?
C20 C21 C12 106.1(6) ?
C22 C21 H21A 112.8 ?
C20 C21 H21A 112.8 ?
C12 C21 H21A 112.8 ?
C21 C22 N2 91.0(6) ?
C21 C22 H22A 113.5 ?
N2 C22 H22A 113.5 ?
C21 C22 H22B 113.5 ?
N2 C22 H22B 113.5 ?
H22A C22 H22B 110.8 ?

loop_
_geom_bond_atom_site_label_1
_geom_bond_atom_site_label_2
_geom_bond_distance
_geom_bond_publ_flag
F1 B1 1.400(7) ?
F2 B1 1.375(7) ?
F3 B1 1.395(7) ?
B1 N1 1.597(7) ?
N1 C2 1.514(10) ?
N1 C1 1.550(6) y
N1 C11 1.555(10) ?
C1 C4 1.483(10) y
C1 C7 1.550(8) y
C1 C10 1.590(10) y
C2 C3 1.527(6) ?
C2 H2A 0.9900 ?
C2 H2B 0.9900 ?
C3 C4 1.528(5) ?
C3 H3A 0.9900 ?
C3 H3B 0.9900 ?
C4 C5 1.520(5) ?
C4 H4A 1.0000 ?
C5 C6 1.535(6) ?
C5 H5A 0.9900 ?
C5 H5B 0.9900 ?
C6 C7 1.535(5) ?
C6 H6A 0.9900 ?
C6 H6B 0.9900 ?
C7 C8 1.529(5) ?
C7 H7A 1.0000 ?
C8 C9 1.522(6) ?
C8 H8A 0.9900 ?
C8 H8B 0.9900 ?
C9 C10 1.514(6) ?
C9 H9A 0.9900 ?
C9 H9B 0.9900 ?
C10 C11 1.491(10) ?
C10 H10A 1.0000 ?
C11 H11A 0.9900 ?
C11 H11B 0.9900 ?
F4 B2 1.399(7) ?
F5 B2 1.374(7) ?
F6 B2 1.397(7) ?
B2 N2 1.600(7) ?
N2 C13 1.519(10) ?
N2 C12 1.550(6) y
N2 C22 1.551(11) ?
C12 C15 1.478(10) y
C12 C18 1.552(8) y
C12 C21 1.586(10) y
C13 C14 1.524(6) ?
C13 H13A 0.9900 ?
C13 H13B 0.9900 ?
C14 C15 1.529(5) ?
C14 H14A 0.9900 ?
C14 H14B 0.9900 ?
C15 C16 1.528(5) ?
C15 H15A 1.0000 ?
C16 C17 1.540(6) ?
C16 H16A 0.9900 ?
C16 H16B 0.9900 ?
C17 C18 1.535(5) ?
C17 H17A 0.9900 ?
C17 H17B 0.9900 ?
C18 C19 1.531(6) ?
C18 H18A 1.0000 ?
C19 C20 1.528(6) ?
C19 H19A 0.9900 ?
C19 H19B 0.9900 ?
C20 C21 1.519(6) ?
C20 H20A 0.9900 ?
C20 H20B 0.9900 ?
C21 C22 1.493(10) ?
C21 H21A 1.0000 ?
C22 H22A 0.9900 ?
C22 H22B 0.9900 ?

loop_
_geom_torsion_atom_site_label_1
_geom_torsion_atom_site_label_2
_geom_torsion_atom_site_label_3
_geom_torsion_atom_site_label_4
_geom_torsion
F2 B1 N1 C2 -66.4(7)
F3 B1 N1 C2 54.6(7)
F1 B1 N1 C2 173.7(6)
F2 B1 N1 C1 54.9(8)
F3 B1 N1 C1 175.9(7)
F1 B1 N1 C1 -65.0(8)
F2 B1 N1 C11 163.3(6)
F3 B1 N1 C11 -75.6(7)
F1 B1 N1 C11 43.5(8)
C2 N1 C1 C4 12.1(7)
C11 N1 C1 C4 126.2(6)
B1 N1 C1 C4 -110.3(7)
C2 N1 C1 C7 142.3(6)
C11 N1 C1 C7 -103.7(7)
B1 N1 C1 C7 19.9(10)
C2 N1 C1 C10 -109.6(6)
C11 N1 C1 C10 4.5(5)
B1 N1 C1 C10 128.0(6)
C1 N1 C2 C3 -26.2(7)
C11 N1 C2 C3 -121.4(6)
B1 N1 C2 C3 105.6(6)
N1 C2 C3 C4 33.2(8)
N1 C1 C4 C5 132.4(6)
C7 C1 C4 C5 -2.1(8)
C10 C1 C4 C5 -126.0(7)
N1 C1 C4 C3 7.7(7)
C7 C1 C4 C3 -126.8(6)
C10 C1 C4 C3 109.3(6)
C2 C3 C4 C1 -25.4(8)
C2 C3 C4 C5 -142.7(8)
C1 C4 C5 C6 22.6(9)
C3 C4 C5 C6 136.7(8)
C4 C5 C6 C7 -35.9(10)
C5 C6 C7 C8 146.3(7)
C5 C6 C7 C1 33.7(8)
C4 C1 C7 C8 -140.6(6)
N1 C1 C7 C8 88.8(8)
C10 C1 C7 C8 -9.3(7)
C4 C1 C7 C6 -19.1(7)
N1 C1 C7 C6 -149.7(7)
C10 C1 C7 C6 112.2(6)
C6 C7 C8 C9 -86.0(9)
C1 C7 C8 C9 23.3(9)
C7 C8 C9 C10 -28.2(10)
C8 C9 C10 C11 -78.9(10)
C8 C9 C10 C1 21.4(9)
C4 C1 C10 C11 -118.8(6)
N1 C1 C10 C11 -4.7(6)
C7 C1 C10 C11 115.4(6)
C4 C1 C10 C9 118.2(7)
N1 C1 C10 C9 -127.7(6)
C7 C1 C10 C9 -7.6(7)
C9 C10 C11 N1 114.7(7)
C1 C10 C11 N1 4.7(6)
C2 N1 C11 C10 100.9(6)
C1 N1 C11 C10 -4.8(6)
B1 N1 C11 C10 -131.8(6)
F5 B2 N2 C13 -171.1(6)
F6 B2 N2 C13 -50.7(7)
F4 B2 N2 C13 68.4(7)
F5 B2 N2 C12 65.4(9)
F6 B2 N2 C12 -174.2(8)
F4 B2 N2 C12 -55.1(9)
F5 B2 N2 C22 -44.2(8)
F6 B2 N2 C22 76.2(7)
F4 B2 N2 C22 -164.7(7)
C13 N2 C12 C15 -1.3(7)
C22 N2 C12 C15 -114.7(6)
B2 N2 C12 C15 121.6(7)
C13 N2 C12 C18 -128.0(7)
C22 N2 C12 C18 118.6(7)
B2 N2 C12 C18 -5.1(10)
C13 N2 C12 C21 123.8(6)
C22 N2 C12 C21 10.4(6)
B2 N2 C12 C21 -113.3(7)
C12 N2 C13 C14 -17.4(8)
C22 N2 C13 C14 79.2(8)
B2 N2 C13 C14 -150.7(6)
N2 C13 C14 C15 30.7(9)
N2 C12 C15 C16 -104.3(7)
C18 C12 C15 C16 25.7(7)
C21 C12 C15 C16 155.2(7)
N2 C12 C15 C14 19.3(7)
C18 C12 C15 C14 149.3(6)
C21 C12 C15 C14 -81.3(7)
C13 C14 C15 C12 -31.5(8)
C13 C14 C15 C16 81.4(10)
C12 C15 C16 C17 -40.1(8)
C14 C15 C16 C17 -152.1(7)
C15 C16 C17 C18 42.2(9)
C16 C17 C18 C19 -138.5(8)
C16 C17 C18 C12 -26.5(8)
C15 C12 C18 C19 124.5(7)
N2 C12 C18 C19 -109.4(8)
C21 C12 C18 C19 -13.3(7)
C15 C12 C18 C17 0.3(7)
N2 C12 C18 C17 126.4(7)
C21 C12 C18 C17 -137.5(6)
C17 C18 C19 C20 139.4(8)
C12 C18 C19 C20 29.3(9)
C18 C19 C20 C21 -34.2(10)
C19 C20 C21 C22 124.0(9)
C19 C20 C21 C12 24.5(9)
C15 C12 C21 C22 101.1(7)
N2 C12 C21 C22 -10.9(6)
C18 C12 C21 C22 -128.0(6)
C15 C12 C21 C20 -137.8(7)
N2 C12 C21 C20 110.2(7)
C18 C12 C21 C20 -7.0(8)
C20 C21 C22 N2 -97.8(8)
C12 C21 C22 N2 10.8(6)
C13 N2 C22 C21 -119.3(6)
C12 N2 C22 C21 -11.1(6)
B2 N2 C22 C21 117.1(6)
